data_4069005
loop_
_publ_author_name
'Ghereg, Dumitru'
'Ranaivonjatovo, Henri'
'Saffon, Nathalie'
'Gornitzka, Heinz'
'Escudi\'e, Jean'

_publ_section_title
;
 From a Stannene and Quinones to Various Tin-Containing Heterocycles
;
_journal_issue 7
_journal_name_full Organometallics
_journal_page_first 2294
_journal_paper_doi 10.1021/om801198y
_journal_volume 28
_journal_year 2009
_chemical_formula_sum 'C65 H78 O2 Sn'
_chemical_formula_weight 1009.96
_chemical_name_systematic
; 
? 
;
_space_group_IT_number 14
_symmetry_cell_setting monoclinic
_symmetry_space_group_name_Hall '-P 2ybc'
_symmetry_space_group_name_H-M 'P 1 21/c 1'
_atom_sites_solution_hydrogens geom
_atom_sites_solution_primary direct
_atom_sites_solution_secondary difmap
_audit_creation_method SHELXL-97
_cell_angle_alpha 90.00
_cell_angle_beta 101.1330(10)
_cell_angle_gamma 90.00
_cell_formula_units_Z 4
_cell_length_a 22.8146(5)
_cell_length_b 10.7060(2)
_cell_length_c 23.4538(5)
_cell_measurement_reflns_used 9866
_cell_measurement_temperature 193(2)
_cell_measurement_theta_max 29.99
_cell_measurement_theta_min 2.10
_cell_volume 5620.9(2)
_computing_cell_refinement 'Bruker SMART'
_computing_data_collection 'Bruker SMART'
_computing_data_reduction 'Bruker SAINT'
_computing_molecular_graphics 'Bruker SHELXTL'
_computing_publication_material 'Bruker SHELXTL'
_computing_structure_refinement 'SHELXL-97 (Sheldrick, 1997)'
_computing_structure_solution 'SHELXS-97 (Sheldrick, 1990)'
_diffrn_ambient_temperature 193(2)
_diffrn_measured_fraction_theta_full 0.992
_diffrn_measured_fraction_theta_max 0.992
_diffrn_measurement_device_type 'CCD area detector'
_diffrn_measurement_method 'phi and omega scans'
_diffrn_radiation_monochromator graphite
_diffrn_radiation_source 'fine-focus sealed tube'
_diffrn_radiation_type MoK\a
_diffrn_radiation_wavelength 0.71073
_diffrn_reflns_av_R_equivalents 0.0387
_diffrn_reflns_av_sigmaI/netI 0.0348
_diffrn_reflns_limit_h_max 28
_diffrn_reflns_limit_h_min -28
_diffrn_reflns_limit_k_max 13
_diffrn_reflns_limit_k_min -13
_diffrn_reflns_limit_l_max 29
_diffrn_reflns_limit_l_min -27
_diffrn_reflns_number 50877
_diffrn_reflns_theta_full 26.37
_diffrn_reflns_theta_max 26.37
_diffrn_reflns_theta_min 5.10
_exptl_absorpt_coefficient_mu 0.496
_exptl_absorpt_correction_type none
_exptl_crystal_colour colourless
_exptl_crystal_density_diffrn 1.193
_exptl_crystal_density_method 'not measured'
_exptl_crystal_description plate
_exptl_crystal_F_000 2136
_exptl_crystal_size_max 0.60
_exptl_crystal_size_mid 0.40
_exptl_crystal_size_min 0.15
_refine_diff_density_max 0.431
_refine_diff_density_min -0.283
_refine_diff_density_rms 0.055
_refine_ls_extinction_method none
_refine_ls_goodness_of_fit_ref 1.007
_refine_ls_hydrogen_treatment constr
_refine_ls_matrix_type full
_refine_ls_number_parameters 631
_refine_ls_number_reflns 11414
_refine_ls_number_restraints 0
_refine_ls_restrained_S_all 1.007
_refine_ls_R_factor_all 0.0461
_refine_ls_R_factor_gt 0.0288
_refine_ls_shift/su_max 0.002
_refine_ls_shift/su_mean 0.000
_refine_ls_structure_factor_coef Fsqd
_refine_ls_weighting_details 'calc w=1/[\s^2^(Fo^2^)+(0.0293P)^2^+2.7524P] where P=(Fo^2^+2Fc^2^)/3'
_refine_ls_weighting_scheme calc
_refine_ls_wR_factor_gt 0.0616
_refine_ls_wR_factor_ref 0.0682
_reflns_number_gt 9065
_reflns_number_total 11414
_reflns_threshold_expression >2sigma(I)
_cod_data_source_file om801198y_si_001.cif
_cod_data_source_block 5
_cod_depositor_comments
;
The following automatic conversions were performed:

'_symmetry_cell_setting' value 'Monoclinic' changed to 'monoclinic'
according to /home/saulius/struct/CIF-dictionaries/cif_core.dic
dictionary named 'cif_core.dic' version 2.4.2 from 2011-04-26.

Automatic conversion script
Id: cif_fix_values 1715 2011-07-08 13:25:40Z adriana 
;
_cod_original_sg_symbol_H-M P2(1)/c
_cod_database_code 4069005

loop_
_symmetry_equiv_pos_as_xyz
'x, y, z'
'-x, y+1/2, -z+1/2'
'-x, -y, -z'
'x, -y-1/2, z-1/2'

loop_
_atom_site_label
_atom_site_type_symbol
_atom_site_fract_x
_atom_site_fract_y
_atom_site_fract_z
_atom_site_U_iso_or_equiv
_atom_site_adp_type
_atom_site_occupancy
_atom_site_symmetry_multiplicity
_atom_site_calc_flag
_atom_site_refinement_flags
Sn1 Sn 0.272582(6) 0.289495(12) 0.502785(6) 0.01880(4) Uani 1 1 d .
O1 O 0.26695(6) 0.44298(13) 0.45104(6) 0.0254(3) Uani 1 1 d .
O2 O 0.17925(6) 0.45686(12) 0.52266(6) 0.0244(3) Uani 1 1 d .
C1 C 0.18163(9) 0.32196(18) 0.52097(9) 0.0229(4) Uani 1 1 d .
C2 C 0.13057(9) 0.25315(19) 0.48318(9) 0.0228(4) Uani 1 1 d .
C3 C 0.10168(9) 0.2754(2) 0.42622(9) 0.0255(4) Uani 1 1 d .
H3 H 0.1148 0.3411 0.4045 0.031 Uiso 1 1 calc R
C4 C 0.05332(9) 0.2010(2) 0.40104(9) 0.0302(5) Uani 1 1 d .
C5 C 0.03852(10) 0.0990(2) 0.43276(10) 0.0339(5) Uani 1 1 d .
H5 H 0.0072 0.0449 0.4150 0.041 Uiso 1 1 calc R
C6 C 0.06777(9) 0.0739(2) 0.48899(10) 0.0309(5) Uani 1 1 d .
H6 H 0.0575 0.0027 0.5091 0.037 Uiso 1 1 calc R
C7 C 0.11267(9) 0.1551(2) 0.51550(9) 0.0250(4) Uani 1 1 d .
C8 C 0.14433(9) 0.16510(19) 0.57614(9) 0.0243(4) Uani 1 1 d .
C9 C 0.13859(9) 0.1017(2) 0.62633(10) 0.0308(5) Uani 1 1 d .
H9 H 0.1153 0.0277 0.6241 0.037 Uiso 1 1 calc R
C10 C 0.16736(10) 0.1476(2) 0.68000(9) 0.0315(5) Uani 1 1 d .
H10 H 0.1632 0.1039 0.7142 0.038 Uiso 1 1 calc R
C11 C 0.20202(9) 0.2558(2) 0.68510(9) 0.0273(5) Uani 1 1 d .
C12 C 0.20967(9) 0.31542(19) 0.63378(9) 0.0246(4) Uani 1 1 d .
H12 H 0.2345 0.3872 0.6358 0.030 Uiso 1 1 calc R
C13 C 0.18150(9) 0.27051(18) 0.58062(8) 0.0220(4) Uani 1 1 d .
C14 C 0.01509(10) 0.2305(2) 0.34094(10) 0.0390(6) Uani 1 1 d .
C15 C 0.01263(17) 0.1165(3) 0.30139(12) 0.0747(10) Uani 1 1 d .
H15A H -0.0099 0.1373 0.2626 0.112 Uiso 1 1 calc R
H15B H -0.0071 0.0474 0.3176 0.112 Uiso 1 1 calc R
H15C H 0.0533 0.0916 0.2986 0.112 Uiso 1 1 calc R
C16 C -0.04814(12) 0.2627(3) 0.34981(13) 0.0662(9) Uani 1 1 d .
H16A H -0.0731 0.2855 0.3124 0.099 Uiso 1 1 calc R
H16B H -0.0462 0.3331 0.3768 0.099 Uiso 1 1 calc R
H16C H -0.0655 0.1901 0.3658 0.099 Uiso 1 1 calc R
C17 C 0.03838(14) 0.3422(3) 0.31198(12) 0.0659(9) Uani 1 1 d .
H17A H 0.0788 0.3244 0.3058 0.099 Uiso 1 1 calc R
H17B H 0.0393 0.4158 0.3370 0.099 Uiso 1 1 calc R
H17C H 0.0120 0.3584 0.2745 0.099 Uiso 1 1 calc R
C18 C 0.23268(10) 0.3114(2) 0.74388(9) 0.0334(5) Uani 1 1 d .
C19 C 0.30072(12) 0.3020(3) 0.74959(12) 0.0570(8) Uani 1 1 d .
H19A H 0.3123 0.2140 0.7489 0.085 Uiso 1 1 calc R
H19B H 0.3204 0.3399 0.7864 0.085 Uiso 1 1 calc R
H19C H 0.3129 0.3462 0.7172 0.085 Uiso 1 1 calc R
C20 C 0.21460(15) 0.2445(3) 0.79536(11) 0.0547(8) Uani 1 1 d .
H20A H 0.1716 0.2549 0.7935 0.082 Uiso 1 1 calc R
H20B H 0.2366 0.2804 0.8317 0.082 Uiso 1 1 calc R
H20C H 0.2240 0.1554 0.7939 0.082 Uiso 1 1 calc R
C21 C 0.21524(14) 0.4494(2) 0.74693(11) 0.0501(7) Uani 1 1 d .
H21A H 0.2290 0.4960 0.7161 0.075 Uiso 1 1 calc R
H21B H 0.2339 0.4838 0.7848 0.075 Uiso 1 1 calc R
H21C H 0.1717 0.4563 0.7418 0.075 Uiso 1 1 calc R
C22 C 0.21602(9) 0.51017(18) 0.43638(9) 0.0224(4) Uani 1 1 d .
C23 C 0.17326(9) 0.51826(18) 0.46930(8) 0.0237(4) Uani 1 1 d .
C24 C 0.11969(9) 0.59013(19) 0.45193(9) 0.0277(5) Uani 1 1 d .
C25 C 0.07628(10) 0.5962(2) 0.48735(11) 0.0380(6) Uani 1 1 d .
H25 H 0.0828 0.5534 0.5235 0.046 Uiso 1 1 calc R
C26 C 0.02452(12) 0.6639(3) 0.46980(13) 0.0495(7) Uani 1 1 d .
H26 H -0.0043 0.6679 0.4940 0.059 Uiso 1 1 calc R
C27 C 0.01444(12) 0.7262(3) 0.41679(13) 0.0524(7) Uani 1 1 d .
H27 H -0.0214 0.7723 0.4048 0.063 Uiso 1 1 calc R
C28 C 0.05591(11) 0.7214(2) 0.38196(12) 0.0441(6) Uani 1 1 d .
H28 H 0.0484 0.7647 0.3459 0.053 Uiso 1 1 calc R
C29 C 0.10989(10) 0.65361(19) 0.39802(9) 0.0296(5) Uani 1 1 d .
C30 C 0.15466(10) 0.64527(19) 0.36184(9) 0.0282(5) Uani 1 1 d .
C31 C 0.14825(11) 0.7037(2) 0.30681(10) 0.0389(6) Uani 1 1 d .
H31 H 0.1132 0.7509 0.2927 0.047 Uiso 1 1 calc R
C32 C 0.19074(12) 0.6943(2) 0.27356(10) 0.0441(6) Uani 1 1 d .
H32 H 0.1848 0.7340 0.2367 0.053 Uiso 1 1 calc R
C33 C 0.24295(12) 0.6266(2) 0.29341(10) 0.0410(6) Uani 1 1 d .
H33 H 0.2726 0.6205 0.2702 0.049 Uiso 1 1 calc R
C34 C 0.25132(10) 0.5688(2) 0.34674(9) 0.0312(5) Uani 1 1 d .
H34 H 0.2871 0.5235 0.3603 0.037 Uiso 1 1 calc R
C35 C 0.20755(9) 0.57588(18) 0.38140(9) 0.0244(4) Uani 1 1 d .
C36 C 0.33846(9) 0.31884(17) 0.58128(8) 0.0201(4) Uani 1 1 d .
C37 C 0.36047(9) 0.43717(18) 0.60110(9) 0.0243(4) Uani 1 1 d .
C38 C 0.40992(9) 0.44393(19) 0.64669(9) 0.0273(5) Uani 1 1 d .
H38 H 0.4251 0.5238 0.6596 0.033 Uiso 1 1 calc R
C39 C 0.43758(9) 0.3385(2) 0.67378(9) 0.0255(4) Uani 1 1 d .
C40 C 0.41359(9) 0.22348(19) 0.65542(9) 0.0262(4) Uani 1 1 d .
H40 H 0.4312 0.1503 0.6743 0.031 Uiso 1 1 calc R
C41 C 0.36448(9) 0.21108(18) 0.61009(8) 0.0224(4) Uani 1 1 d .
C42 C 0.33254(10) 0.55831(19) 0.57445(10) 0.0314(5) Uani 1 1 d .
H42 H 0.2950 0.5356 0.5467 0.038 Uiso 1 1 calc R
C43 C 0.31509(13) 0.6447(2) 0.62025(12) 0.0472(7) Uani 1 1 d .
H43A H 0.2915 0.5979 0.6438 0.071 Uiso 1 1 calc R
H43B H 0.2913 0.7144 0.6010 0.071 Uiso 1 1 calc R
H43C H 0.3513 0.6772 0.6453 0.071 Uiso 1 1 calc R
C44 C 0.37283(13) 0.6254(2) 0.53987(12) 0.0490(7) Uani 1 1 d .
H44A H 0.4097 0.6509 0.5660 0.073 Uiso 1 1 calc R
H44B H 0.3523 0.6994 0.5212 0.073 Uiso 1 1 calc R
H44C H 0.3825 0.5691 0.5100 0.073 Uiso 1 1 calc R
C45 C 0.49116(10) 0.3431(2) 0.72388(9) 0.0313(5) Uani 1 1 d .
H45 H 0.5169 0.2695 0.7194 0.038 Uiso 1 1 calc R
C46 C 0.47072(12) 0.3276(3) 0.78172(10) 0.0506(7) Uani 1 1 d .
H46A H 0.5057 0.3184 0.8131 0.076 Uiso 1 1 calc R
H46B H 0.4455 0.2532 0.7802 0.076 Uiso 1 1 calc R
H46C H 0.4479 0.4014 0.7891 0.076 Uiso 1 1 calc R
C47 C 0.52938(12) 0.4583(3) 0.72406(12) 0.0522(7) Uani 1 1 d .
H47A H 0.5395 0.4692 0.6856 0.078 Uiso 1 1 calc R
H47B H 0.5661 0.4488 0.7532 0.078 Uiso 1 1 calc R
H47C H 0.5073 0.5316 0.7335 0.078 Uiso 1 1 calc R
C48 C 0.34064(10) 0.07932(18) 0.59535(9) 0.0275(5) Uani 1 1 d .
H48 H 0.3070 0.0868 0.5612 0.033 Uiso 1 1 calc R
C49 C 0.31473(11) 0.0230(2) 0.64514(10) 0.0355(5) Uani 1 1 d .
H49A H 0.3462 0.0167 0.6799 0.053 Uiso 1 1 calc R
H49B H 0.2988 -0.0604 0.6340 0.053 Uiso 1 1 calc R
H49C H 0.2826 0.0767 0.6533 0.053 Uiso 1 1 calc R
C50 C 0.38731(11) -0.0063(2) 0.57697(11) 0.0397(6) Uani 1 1 d .
H50A H 0.4012 0.0305 0.5437 0.060 Uiso 1 1 calc R
H50B H 0.3695 -0.0882 0.5661 0.060 Uiso 1 1 calc R
H50C H 0.4212 -0.0161 0.6094 0.060 Uiso 1 1 calc R
C51 C 0.30958(9) 0.15448(18) 0.45126(8) 0.0215(4) Uani 1 1 d .
C52 C 0.36504(9) 0.18266(18) 0.43684(9) 0.0237(4) Uani 1 1 d .
C53 C 0.39294(9) 0.0919(2) 0.40844(9) 0.0278(5) Uani 1 1 d .
H53 H 0.4305 0.1107 0.3988 0.033 Uiso 1 1 calc R
C54 C 0.36781(9) -0.0242(2) 0.39387(9) 0.0279(5) Uani 1 1 d .
C55 C 0.31271(9) -0.04995(19) 0.40822(9) 0.0285(5) Uani 1 1 d .
H55 H 0.2945 -0.1286 0.3978 0.034 Uiso 1 1 calc R
C56 C 0.28341(9) 0.03611(19) 0.43750(9) 0.0240(4) Uani 1 1 d .
C57 C 0.39672(10) 0.3076(2) 0.45095(9) 0.0294(5) Uani 1 1 d .
H57 H 0.3697 0.3622 0.4690 0.035 Uiso 1 1 calc R
C58 C 0.40782(12) 0.3738(2) 0.39610(11) 0.0442(6) Uani 1 1 d .
H58A H 0.4385 0.3285 0.3803 0.066 Uiso 1 1 calc R
H58B H 0.4215 0.4594 0.4059 0.066 Uiso 1 1 calc R
H58C H 0.3707 0.3760 0.3671 0.066 Uiso 1 1 calc R
C59 C 0.45495(10) 0.2933(2) 0.49500(11) 0.0421(6) Uani 1 1 d .
H59A H 0.4467 0.2548 0.5305 0.063 Uiso 1 1 calc R
H59B H 0.4730 0.3758 0.5042 0.063 Uiso 1 1 calc R
H59C H 0.4825 0.2403 0.4786 0.063 Uiso 1 1 calc R
C60 C 0.39936(10) -0.1207(2) 0.36260(10) 0.0336(5) Uani 1 1 d .
H60 H 0.4400 -0.0876 0.3612 0.040 Uiso 1 1 calc R
C61 C 0.40737(13) -0.2445(2) 0.39511(13) 0.0499(7) Uani 1 1 d .
H61A H 0.4270 -0.2298 0.4356 0.075 Uiso 1 1 calc R
H61B H 0.4321 -0.3004 0.3766 0.075 Uiso 1 1 calc R
H61C H 0.3682 -0.2829 0.3941 0.075 Uiso 1 1 calc R
C62 C 0.36616(11) -0.1388(2) 0.29989(10) 0.0426(6) Uani 1 1 d .
H62A H 0.3252 -0.1665 0.2999 0.064 Uiso 1 1 calc R
H62B H 0.3868 -0.2021 0.2808 0.064 Uiso 1 1 calc R
H62C H 0.3652 -0.0596 0.2788 0.064 Uiso 1 1 calc R
C63 C 0.22369(9) -0.00041(19) 0.45268(9) 0.0277(5) Uani 1 1 d .
H63 H 0.2113 0.0689 0.4764 0.033 Uiso 1 1 calc R
C64 C 0.22708(11) -0.1197(2) 0.48888(10) 0.0390(6) Uani 1 1 d .
H64A H 0.2364 -0.1906 0.4658 0.059 Uiso 1 1 calc R
H64B H 0.1886 -0.1341 0.5005 0.059 Uiso 1 1 calc R
H64C H 0.2584 -0.1110 0.5237 0.059 Uiso 1 1 calc R
C65 C 0.17560(10) -0.0130(2) 0.39764(10) 0.0370(5) Uani 1 1 d .
H65A H 0.1700 0.0677 0.3776 0.056 Uiso 1 1 calc R
H65B H 0.1379 -0.0391 0.4082 0.056 Uiso 1 1 calc R
H65C H 0.1881 -0.0756 0.3719 0.056 Uiso 1 1 calc R

loop_
_atom_site_aniso_label
_atom_site_aniso_U_11
_atom_site_aniso_U_22
_atom_site_aniso_U_33
_atom_site_aniso_U_23
_atom_site_aniso_U_13
_atom_site_aniso_U_12
Sn1 0.01971(7) 0.01808(7) 0.01766(7) 0.00112(6) 0.00125(5) -0.00050(6)
O1 0.0235(7) 0.0264(7) 0.0261(8) 0.0097(6) 0.0042(6) 0.0016(6)
O2 0.0307(8) 0.0205(7) 0.0217(7) 0.0027(6) 0.0048(6) 0.0019(6)
C1 0.0244(11) 0.0225(10) 0.0211(10) 0.0032(8) 0.0027(8) -0.0001(8)
C2 0.0180(10) 0.0252(10) 0.0249(10) -0.0010(8) 0.0035(8) 0.0014(8)
C3 0.0235(10) 0.0291(11) 0.0236(10) 0.0018(9) 0.0036(8) 0.0001(9)
C4 0.0239(11) 0.0397(13) 0.0248(11) -0.0023(10) -0.0005(9) 0.0004(10)
C5 0.0238(11) 0.0428(14) 0.0331(12) -0.0065(10) 0.0011(10) -0.0109(10)
C6 0.0257(11) 0.0332(12) 0.0338(12) 0.0014(10) 0.0057(9) -0.0090(9)
C7 0.0183(10) 0.0295(11) 0.0268(11) 0.0021(9) 0.0036(9) -0.0001(8)
C8 0.0205(10) 0.0262(10) 0.0256(11) 0.0029(8) 0.0030(8) 0.0006(8)
C9 0.0277(11) 0.0301(12) 0.0346(12) 0.0080(10) 0.0058(10) -0.0063(9)
C10 0.0344(12) 0.0365(13) 0.0244(11) 0.0102(10) 0.0077(10) 0.0010(10)
C11 0.0272(11) 0.0312(11) 0.0232(11) 0.0018(9) 0.0042(9) 0.0038(9)
C12 0.0234(10) 0.0246(11) 0.0254(11) -0.0003(8) 0.0039(9) -0.0016(8)
C13 0.0201(10) 0.0231(10) 0.0234(10) 0.0037(8) 0.0055(8) 0.0030(8)
C14 0.0327(13) 0.0514(15) 0.0284(12) -0.0008(11) -0.0051(10) -0.0041(11)
C15 0.102(3) 0.073(2) 0.0370(16) -0.0157(16) -0.0170(17) 0.011(2)
C16 0.0364(15) 0.102(3) 0.0527(18) 0.0063(17) -0.0094(13) 0.0101(16)
C17 0.0617(19) 0.085(2) 0.0401(16) 0.0221(16) -0.0171(14) -0.0129(17)
C18 0.0416(13) 0.0383(13) 0.0197(11) 0.0009(9) 0.0044(10) -0.0007(10)
C19 0.0437(15) 0.089(2) 0.0340(14) -0.0190(15) -0.0034(12) -0.0009(15)
C20 0.088(2) 0.0501(16) 0.0260(13) 0.0037(11) 0.0097(14) -0.0072(15)
C21 0.076(2) 0.0425(15) 0.0317(14) -0.0054(11) 0.0111(13) -0.0033(14)
C22 0.0230(10) 0.0181(10) 0.0236(10) 0.0004(8) -0.0012(8) -0.0020(8)
C23 0.0295(11) 0.0192(10) 0.0207(10) 0.0024(8) 0.0008(9) -0.0023(8)
C24 0.0290(11) 0.0214(10) 0.0316(12) -0.0007(9) 0.0027(9) 0.0005(9)
C25 0.0373(13) 0.0352(13) 0.0430(14) 0.0052(11) 0.0118(11) 0.0081(10)
C26 0.0391(15) 0.0489(15) 0.0635(18) 0.0042(14) 0.0172(13) 0.0139(12)
C27 0.0384(14) 0.0506(17) 0.0663(19) 0.0091(14) 0.0056(13) 0.0219(13)
C28 0.0432(14) 0.0389(14) 0.0458(15) 0.0108(12) -0.0023(12) 0.0113(12)
C29 0.0308(12) 0.0220(10) 0.0326(12) 0.0018(9) -0.0028(10) 0.0023(9)
C30 0.0323(12) 0.0228(11) 0.0250(11) 0.0024(9) -0.0053(9) -0.0024(9)
C31 0.0452(14) 0.0347(12) 0.0316(12) 0.0082(11) -0.0056(11) 0.0026(11)
C32 0.0570(16) 0.0469(15) 0.0246(12) 0.0125(11) -0.0015(11) -0.0024(13)
C33 0.0502(15) 0.0431(14) 0.0311(13) 0.0063(11) 0.0115(11) -0.0084(12)
C34 0.0343(12) 0.0302(12) 0.0281(12) 0.0045(9) 0.0040(10) -0.0035(10)
C35 0.0310(11) 0.0184(10) 0.0212(10) 0.0005(8) -0.0014(9) -0.0047(8)
C36 0.0209(10) 0.0209(10) 0.0181(10) 0.0002(7) 0.0026(8) -0.0002(8)
C37 0.0293(11) 0.0213(10) 0.0220(10) 0.0010(8) 0.0041(9) -0.0022(9)
C38 0.0321(12) 0.0220(10) 0.0266(11) -0.0041(9) 0.0024(9) -0.0080(9)
C39 0.0235(11) 0.0313(11) 0.0208(10) -0.0015(9) 0.0024(9) -0.0035(9)
C40 0.0276(11) 0.0248(11) 0.0237(10) 0.0040(9) -0.0014(8) 0.0024(9)
C41 0.0254(10) 0.0207(9) 0.0204(9) 0.0006(8) 0.0024(8) -0.0001(9)
C42 0.0418(13) 0.0183(10) 0.0307(12) -0.0006(9) -0.0011(10) -0.0014(9)
C43 0.0651(18) 0.0257(13) 0.0516(16) 0.0004(11) 0.0135(14) 0.0076(12)
C44 0.077(2) 0.0260(12) 0.0477(16) 0.0081(11) 0.0204(14) -0.0007(12)
C45 0.0267(11) 0.0368(12) 0.0279(11) -0.0048(10) -0.0009(9) -0.0008(10)
C46 0.0466(15) 0.076(2) 0.0250(13) -0.0007(12) -0.0023(11) -0.0029(14)
C47 0.0432(15) 0.0583(17) 0.0472(16) -0.0015(13) -0.0112(13) -0.0197(13)
C48 0.0318(12) 0.0197(10) 0.0268(11) 0.0014(8) -0.0048(9) -0.0008(9)
C49 0.0423(14) 0.0248(11) 0.0371(13) 0.0035(10) 0.0020(11) -0.0062(10)
C50 0.0500(15) 0.0247(12) 0.0433(14) -0.0029(10) 0.0063(12) 0.0037(11)
C51 0.0248(10) 0.0209(10) 0.0181(10) -0.0004(8) 0.0019(8) 0.0022(8)
C52 0.0237(10) 0.0261(11) 0.0203(10) 0.0010(8) 0.0019(8) -0.0008(8)
C53 0.0255(11) 0.0322(12) 0.0260(11) 0.0007(9) 0.0058(9) 0.0000(9)
C54 0.0276(11) 0.0297(11) 0.0261(11) -0.0012(9) 0.0042(9) 0.0035(9)
C55 0.0308(12) 0.0229(11) 0.0310(12) -0.0047(9) 0.0037(9) -0.0030(9)
C56 0.0263(11) 0.0244(10) 0.0210(10) 0.0003(8) 0.0034(9) -0.0003(8)
C57 0.0296(11) 0.0277(11) 0.0332(12) -0.0061(9) 0.0118(9) -0.0058(9)
C58 0.0581(17) 0.0329(13) 0.0467(15) 0.0012(11) 0.0229(13) -0.0067(12)
C59 0.0314(12) 0.0469(14) 0.0459(14) -0.0062(12) 0.0024(11) -0.0108(11)
C60 0.0321(12) 0.0319(12) 0.0379(13) -0.0055(10) 0.0097(10) 0.0052(10)
C61 0.0541(17) 0.0419(14) 0.0559(17) 0.0048(12) 0.0159(14) 0.0162(12)
C62 0.0458(15) 0.0448(15) 0.0386(14) -0.0103(12) 0.0113(12) 0.0092(12)
C63 0.0302(12) 0.0220(10) 0.0322(12) -0.0054(9) 0.0093(10) -0.0044(9)
C64 0.0432(14) 0.0347(12) 0.0390(14) 0.0022(11) 0.0075(11) -0.0099(11)
C65 0.0304(12) 0.0423(14) 0.0379(14) -0.0026(11) 0.0052(11) -0.0048(10)

loop_
_atom_type_symbol
_atom_type_description
_atom_type_scat_dispersion_real
_atom_type_scat_dispersion_imag
_atom_type_scat_source
C C 0.0033 0.0016 'International Tables Vol C Tables 4.2.6.8 and 6.1.1.4'
H H 0.0000 0.0000 'International Tables Vol C Tables 4.2.6.8 and 6.1.1.4'
O O 0.0106 0.0060 'International Tables Vol C Tables 4.2.6.8 and 6.1.1.4'
Sn Sn -0.6537 1.4246 'International Tables Vol C Tables 4.2.6.8 and 6.1.1.4'

loop_
_geom_angle_atom_site_label_1
_geom_angle_atom_site_label_2
_geom_angle_atom_site_label_3
_geom_angle
O1 Sn1 C51 101.17(7)
O1 Sn1 C36 110.14(6)
C51 Sn1 C36 106.93(7)
O1 Sn1 C1 91.97(6)
C51 Sn1 C1 133.80(7)
C36 Sn1 C1 109.55(7)
C22 O1 Sn1 122.27(12)
C23 O2 C1 116.31(15)
O2 C1 C13 109.48(16)
O2 C1 C2 118.28(16)
C13 C1 C2 103.12(16)
O2 C1 Sn1 101.69(12)
C13 C1 Sn1 106.89(13)
C2 C1 Sn1 116.94(13)
C3 C2 C7 120.96(18)
C3 C2 C1 130.37(18)
C7 C2 C1 108.66(17)
C2 C3 C4 119.83(19)
C3 C4 C5 118.22(19)
C3 C4 C14 122.1(2)
C5 C4 C14 119.63(19)
C6 C5 C4 122.5(2)
C5 C6 C7 118.7(2)
C6 C7 C2 119.45(19)
C6 C7 C8 131.14(19)
C2 C7 C8 109.22(17)
C9 C8 C13 119.00(19)
C9 C8 C7 132.58(19)
C13 C8 C7 107.94(17)
C8 C9 C10 119.3(2)
C9 C10 C11 122.12(19)
C10 C11 C12 117.83(19)
C10 C11 C18 123.35(19)
C12 C11 C18 118.82(19)
C13 C12 C11 120.35(19)
C12 C13 C8 121.28(18)
C12 C13 C1 129.13(18)
C8 C13 C1 109.54(17)
C17 C14 C15 109.4(2)
C17 C14 C16 107.6(2)
C15 C14 C16 109.7(2)
C17 C14 C4 112.6(2)
C15 C14 C4 109.9(2)
C16 C14 C4 107.6(2)
C20 C18 C21 107.6(2)
C20 C18 C19 108.9(2)
C21 C18 C19 109.0(2)
C20 C18 C11 112.4(2)
C21 C18 C11 109.67(19)
C19 C18 C11 109.24(18)
O1 C22 C23 124.39(18)
O1 C22 C35 116.41(17)
C23 C22 C35 119.20(18)
C22 C23 O2 121.50(18)
C22 C23 C24 122.57(18)
O2 C23 C24 115.93(17)
C25 C24 C29 119.7(2)
C25 C24 C23 120.90(19)
C29 C24 C23 119.35(19)
C26 C25 C24 120.4(2)
C25 C26 C27 120.2(2)
C28 C27 C26 120.2(2)
C27 C28 C29 121.9(2)
C24 C29 C28 117.6(2)
C24 C29 C30 119.04(19)
C28 C29 C30 123.4(2)
C35 C30 C31 117.3(2)
C35 C30 C29 119.66(18)
C31 C30 C29 123.0(2)
C32 C31 C30 122.0(2)
C31 C32 C33 120.3(2)
C34 C33 C32 119.8(2)
C33 C34 C35 120.8(2)
C34 C35 C30 119.80(19)
C34 C35 C22 120.05(19)
C30 C35 C22 120.14(19)
C37 C36 C41 119.20(18)
C37 C36 Sn1 123.82(14)
C41 C36 Sn1 116.65(13)
C38 C37 C36 118.86(18)
C38 C37 C42 118.75(18)
C36 C37 C42 122.39(18)
C39 C38 C37 122.48(19)
C40 C39 C38 117.71(18)
C40 C39 C45 118.64(19)
C38 C39 C45 123.61(19)
C39 C40 C41 122.27(19)
C40 C41 C36 119.34(18)
C40 C41 C48 117.33(18)
C36 C41 C48 123.30(17)
C44 C42 C37 111.89(19)
C44 C42 C43 110.88(19)
C37 C42 C43 111.84(18)
C47 C45 C39 113.92(19)
C47 C45 C46 111.2(2)
C39 C45 C46 110.15(19)
C41 C48 C50 112.38(18)
C41 C48 C49 111.35(17)
C50 C48 C49 111.82(18)
C52 C51 C56 119.93(18)
C52 C51 Sn1 117.33(14)
C56 C51 Sn1 122.38(14)
C53 C52 C51 118.66(18)
C53 C52 C57 118.16(18)
C51 C52 C57 123.18(18)
C54 C53 C52 122.46(19)
C53 C54 C55 117.97(19)
C53 C54 C60 121.03(19)
C55 C54 C60 121.00(19)
C54 C55 C56 122.02(19)
C55 C56 C51 118.95(18)
C55 C56 C63 118.73(18)
C51 C56 C63 122.32(18)
C59 C57 C52 111.94(18)
C59 C57 C58 110.58(19)
C52 C57 C58 111.84(18)
C61 C60 C54 111.76(19)
C61 C60 C62 111.1(2)
C54 C60 C62 110.86(18)
C56 C63 C64 113.12(18)
C56 C63 C65 110.68(18)
C64 C63 C65 110.28(18)

loop_
_geom_bond_atom_site_label_1
_geom_bond_atom_site_label_2
_geom_bond_distance
Sn1 O1 2.0320(13)
Sn1 C51 2.1578(19)
Sn1 C36 2.1629(19)
Sn1 C1 2.225(2)
O1 C22 1.353(2)
O2 C23 1.397(2)
O2 C1 1.446(2)
C1 C13 1.504(3)
C1 C2 1.512(3)
C2 C3 1.391(3)
C2 C7 1.401(3)
C3 C4 1.396(3)
C4 C5 1.399(3)
C4 C14 1.540(3)
C5 C6 1.385(3)
C6 C7 1.395(3)
C7 C8 1.469(3)
C8 C9 1.387(3)
C8 C13 1.403(3)
C9 C10 1.392(3)
C10 C11 1.394(3)
C11 C12 1.403(3)
C11 C18 1.540(3)
C12 C13 1.374(3)
C14 C17 1.521(4)
C14 C15 1.527(4)
C14 C16 1.536(4)
C18 C20 1.527(3)
C18 C21 1.535(3)
C18 C19 1.535(4)
C22 C23 1.359(3)
C22 C35 1.449(3)
C23 C24 1.435(3)
C24 C25 1.412(3)
C24 C29 1.415(3)
C25 C26 1.379(3)
C26 C27 1.391(4)
C27 C28 1.365(4)
C28 C29 1.416(3)
C29 C30 1.451(3)
C30 C35 1.416(3)
C30 C31 1.416(3)
C31 C32 1.360(4)
C32 C33 1.395(4)
C33 C34 1.375(3)
C34 C35 1.406(3)
C36 C37 1.408(3)
C36 C41 1.409(3)
C37 C38 1.398(3)
C37 C42 1.525(3)
C38 C39 1.386(3)
C39 C40 1.382(3)
C39 C45 1.524(3)
C40 C41 1.394(3)
C41 C48 1.527(3)
C42 C44 1.518(3)
C42 C43 1.527(3)
C45 C47 1.509(3)
C45 C46 1.526(3)
C48 C50 1.529(3)
C48 C49 1.531(3)
C51 C52 1.404(3)
C51 C56 1.411(3)
C52 C53 1.399(3)
C52 C57 1.526(3)
C53 C54 1.384(3)
C54 C55 1.390(3)
C54 C60 1.525(3)
C55 C56 1.395(3)
C56 C63 1.524(3)
C57 C59 1.525(3)
C57 C58 1.532(3)
C60 C61 1.522(3)
C60 C62 1.531(3)
C63 C64 1.527(3)
C63 C65 1.530(3)
